data_4304334
loop_
_publ_author_name
'Seth J. Friese'
'Benjamin E. Kucera'
'Victor G. Young'
'Lawrence Que'
'William B. Tolman'

_publ_section_title
;
Iron(II) Complexes of Sterically Bulky \a-Ketocarboxylates. Structural
Models for \a-Ketoacid-Dependent Nonheme Iron Halogenases
;
_journal_name_full 'Inorganic Chemistry'
_journal_page_first 1324
_journal_page_last 1331
_journal_paper_doi 10.1021/ic701823y
_journal_volume 47
_journal_year 2008
_chemical_formula_moiety 'C58 H58 Fe2 N8 O6, 2 (C2 H3 N), 2 (Cl O4)'
_chemical_formula_sum 'C62 H64 Cl2 Fe2 N10 O14'
_chemical_formula_weight 1355.83
_chemical_name_common '[(TPA)Fe(2,4,6-triemethylBF)ClO4]2'
_chemical_name_systematic
; 
 ? 
;
_space_group_IT_number 14
_symmetry_cell_setting monoclinic
_symmetry_space_group_name_Hall '-P 2yn'
_symmetry_space_group_name_H-M 'P 1 21/n 1'
_atom_sites_solution_hydrogens geom
_atom_sites_solution_primary direct
_atom_sites_solution_secondary difmap
_audit_creation_method SHELXL-97
_cell_angle_alpha 90.00
_cell_angle_beta 95.807(2)
_cell_angle_gamma 90.00
_cell_formula_units_Z 2
_cell_length_a 9.5124(8)
_cell_length_b 24.813(2)
_cell_length_c 13.6918(12)
_cell_measurement_reflns_used 3734
_cell_measurement_temperature 173(2)
_cell_measurement_theta_max 25.69
_cell_measurement_theta_min 2.30
_cell_volume 3215.1(5)
_computing_cell_refinement 'SAINT, Bruker'
_computing_data_collection 'SMART, Bruker'
_computing_data_reduction 'SAINT, Bruker'
_computing_molecular_graphics 'SHELXTL, Bruker'
_computing_publication_material 'Bruker SHELXTL'
_computing_structure_refinement 'SHELXL-97 (Sheldrick, 1997)'
_computing_structure_solution 'SHELXS-97 (Sheldrick, 1990)'
_diffrn_ambient_temperature 173(2)
_diffrn_measured_fraction_theta_full 0.989
_diffrn_measured_fraction_theta_max 0.989
_diffrn_measurement_device_type 'Bruker SMART Platform CCD'
_diffrn_measurement_method 'area detector, omega scans per phi'
_diffrn_radiation_monochromator graphite
_diffrn_radiation_source 'normal-focus sealed tube'
_diffrn_radiation_type MoK\a
_diffrn_radiation_wavelength 0.71073
_diffrn_reflns_av_R_equivalents 0.0455
_diffrn_reflns_av_sigmaI/netI 0.0401
_diffrn_reflns_limit_h_max 12
_diffrn_reflns_limit_h_min -12
_diffrn_reflns_limit_k_max 31
_diffrn_reflns_limit_k_min -32
_diffrn_reflns_limit_l_max 17
_diffrn_reflns_limit_l_min -17
_diffrn_reflns_number 30936
_diffrn_reflns_theta_full 27.51
_diffrn_reflns_theta_max 27.51
_diffrn_reflns_theta_min 1.64
_exptl_absorpt_coefficient_mu 0.606
_exptl_absorpt_correction_T_max 0.7936
_exptl_absorpt_correction_T_min 0.7936
_exptl_absorpt_correction_type multi-scan
_exptl_absorpt_process_details 'SADABS, R. Blessing, 1995'
_exptl_crystal_colour yellow
_exptl_crystal_density_diffrn 1.400
_exptl_crystal_density_method 'not measured'
_exptl_crystal_description block
_exptl_crystal_F_000 1408
_exptl_crystal_size_max 0.40
_exptl_crystal_size_mid 0.40
_exptl_crystal_size_min 0.40
_refine_diff_density_max 0.351
_refine_diff_density_min -0.424
_refine_diff_density_rms 0.055
_refine_ls_extinction_method none
_refine_ls_goodness_of_fit_ref 1.017
_refine_ls_hydrogen_treatment constr
_refine_ls_matrix_type full
_refine_ls_number_parameters 410
_refine_ls_number_reflns 7321
_refine_ls_number_restraints 0
_refine_ls_restrained_S_all 1.017
_refine_ls_R_factor_all 0.0602
_refine_ls_R_factor_gt 0.0364
_refine_ls_shift/su_max 0.002
_refine_ls_shift/su_mean 0.000
_refine_ls_structure_factor_coef Fsqd
_refine_ls_weighting_details 'calc w=1/[\s^2^(Fo^2^)+(0.0419P)^2^+1.7511P] where P=(Fo^2^+2Fc^2^)/3'
_refine_ls_weighting_scheme calc
_refine_ls_wR_factor_gt 0.0857
_refine_ls_wR_factor_ref 0.0983
_reflns_number_gt 5474
_reflns_number_total 7321
_reflns_threshold_expression >2sigma(I)
_cod_data_source_file ic701823y_si_3.cif
_cod_data_source_block '[(TPA)Fe(2,4,6-triemethylBF)ClO4]2'
_cod_depositor_comments
;
The following automatic conversions were performed:
'_symmetry_cell_setting' value 'Monoclinic' changed to 'monoclinic'
according to '/home/saulius/struct/CIF-dictionaries/cif_core.dic'
dictionary named 'cif_core.dic' version 2.4.1 from 2010-06-29.

Automatic conversion script
Id: cif_fix_enum 1527 2010-12-29 10:47:43Z saulius 
;
_cod_original_cell_volume 3215.2(5)
_cod_database_code 4304334

loop_
_symmetry_equiv_pos_as_xyz
'x, y, z'
'-x+1/2, y+1/2, -z+1/2'
'-x, -y, -z'
'x-1/2, -y-1/2, z-1/2'

loop_
_atom_site_label
_atom_site_type_symbol
_atom_site_fract_x
_atom_site_fract_y
_atom_site_fract_z
_atom_site_U_iso_or_equiv
_atom_site_adp_type
_atom_site_occupancy
_atom_site_symmetry_multiplicity
_atom_site_calc_flag
_atom_site_refinement_flags
_atom_site_disorder_assembly
_atom_site_disorder_group
Fe1 Fe 0.57964(3) 0.563916(10) 0.39480(2) 0.02167(8) Uani 1 1 d . . .
Cl1 Cl 0.51970(7) 0.15269(2) 0.58491(4) 0.03990(14) Uani 1 1 d . . .
O1 O 0.68156(15) 0.49576(6) 0.43703(11) 0.0323(3) Uani 1 1 d . . .
O2 O 0.57286(15) 0.42618(6) 0.50070(11) 0.0320(3) Uani 1 1 d . . .
O3 O 0.81187(19) 0.40630(7) 0.35110(11) 0.0488(5) Uani 1 1 d . . .
O4 O 0.4469(2) 0.18333(7) 0.65328(14) 0.0611(5) Uani 1 1 d . . .
O5 O 0.4941(2) 0.17553(9) 0.48927(14) 0.0691(6) Uani 1 1 d . . .
O6 O 0.4716(2) 0.09808(7) 0.58255(17) 0.0665(6) Uani 1 1 d . . .
O7 O 0.6686(2) 0.15274(8) 0.61391(15) 0.0650(6) Uani 1 1 d . . .
N1 N 0.52318(16) 0.64392(6) 0.32794(12) 0.0239(3) Uani 1 1 d . . .
N2 N 0.69822(17) 0.62004(7) 0.49095(12) 0.0256(4) Uani 1 1 d . . .
N3 N 0.69461(16) 0.56350(6) 0.26317(12) 0.0242(3) Uani 1 1 d . . .
N4 N 0.40153(17) 0.54352(7) 0.29114(12) 0.0269(4) Uani 1 1 d . . .
C1 C 0.6698(2) 0.44743(7) 0.46200(13) 0.0216(4) Uani 1 1 d . . .
C2 C 0.7863(2) 0.40855(8) 0.43547(14) 0.0260(4) Uani 1 1 d . . .
C3 C 0.84983(19) 0.37159(8) 0.51418(14) 0.0232(4) Uani 1 1 d . . .
C4 C 0.92166(19) 0.39304(8) 0.59968(14) 0.0245(4) Uani 1 1 d . . .
C5 C 0.9747(2) 0.35768(9) 0.67334(15) 0.0284(4) Uani 1 1 d . . .
H5 H 1.0254 0.3718 0.7311 0.034 Uiso 1 1 calc R . .
C6 C 0.9554(2) 0.30251(9) 0.66473(16) 0.0323(5) Uani 1 1 d . . .
C7 C 0.8846(2) 0.28224(9) 0.57888(16) 0.0330(5) Uani 1 1 d . . .
H7 H 0.8713 0.2444 0.5724 0.040 Uiso 1 1 calc R . .
C8 C 0.8325(2) 0.31562(8) 0.50228(15) 0.0286(4) Uani 1 1 d . . .
C9 C 0.9469(2) 0.45271(9) 0.61234(16) 0.0333(5) Uani 1 1 d . . .
H9A H 0.8957 0.4721 0.5574 0.050 Uiso 0.50 1 calc PR . .
H9B H 1.0482 0.4602 0.6137 0.050 Uiso 0.50 1 calc PR . .
H9C H 0.9132 0.4646 0.6741 0.050 Uiso 0.50 1 calc PR . .
H9D H 1.0090 0.4592 0.6728 0.050 Uiso 0.50 1 calc PR . .
H9E H 0.8565 0.4711 0.6164 0.050 Uiso 0.50 1 calc PR . .
H9F H 0.9916 0.4667 0.5561 0.050 Uiso 0.50 1 calc PR . .
C10 C 1.0108(3) 0.26512(11) 0.74658(19) 0.0501(7) Uani 1 1 d . . .
H10A H 0.9419 0.2363 0.7535 0.075 Uiso 1 1 calc R . .
H10B H 1.0259 0.2854 0.8082 0.075 Uiso 1 1 calc R . .
H10C H 1.1004 0.2493 0.7313 0.075 Uiso 1 1 calc R . .
C11 C 0.7568(3) 0.29138(10) 0.41052(18) 0.0449(6) Uani 1 1 d . . .
H11A H 0.7342 0.2536 0.4228 0.067 Uiso 1 1 calc R . .
H11B H 0.8178 0.2934 0.3570 0.067 Uiso 1 1 calc R . .
H11C H 0.6693 0.3114 0.3921 0.067 Uiso 1 1 calc R . .
C12 C 0.5289(2) 0.68311(8) 0.41007(15) 0.0275(4) Uani 1 1 d . . .
H12A H 0.4403 0.6810 0.4421 0.033 Uiso 1 1 calc R . .
H12B H 0.5371 0.7201 0.3841 0.033 Uiso 1 1 calc R . .
C13 C 0.6530(2) 0.67164(8) 0.48465(15) 0.0276(4) Uani 1 1 d . . .
C14 C 0.7125(2) 0.71142(9) 0.54697(18) 0.0400(5) Uani 1 1 d . . .
H14 H 0.6811 0.7477 0.5400 0.048 Uiso 1 1 calc R . .
C15 C 0.8177(3) 0.69749(10) 0.61902(19) 0.0467(6) Uani 1 1 d . . .
H15 H 0.8587 0.7241 0.6631 0.056 Uiso 1 1 calc R . .
C16 C 0.8636(2) 0.64464(10) 0.62702(17) 0.0377(5) Uani 1 1 d . . .
H16 H 0.9354 0.6342 0.6767 0.045 Uiso 1 1 calc R . .
C17 C 0.8022(2) 0.60772(9) 0.56104(15) 0.0297(4) Uani 1 1 d . . .
H17 H 0.8351 0.5716 0.5653 0.036 Uiso 1 1 calc R . .
C18 C 0.6334(2) 0.65791(8) 0.26277(15) 0.0276(4) Uani 1 1 d . . .
H18A H 0.7144 0.6748 0.3024 0.033 Uiso 1 1 calc R . .
H18B H 0.5944 0.6846 0.2135 0.033 Uiso 1 1 calc R . .
C19 C 0.68469(19) 0.60935(8) 0.21057(14) 0.0248(4) Uani 1 1 d . . .
C20 C 0.7278(2) 0.61282(9) 0.11768(16) 0.0329(5) Uani 1 1 d . . .
H20 H 0.7188 0.6457 0.0820 0.039 Uiso 1 1 calc R . .
C21 C 0.7847(3) 0.56756(10) 0.07712(17) 0.0395(5) Uani 1 1 d . . .
H21 H 0.8163 0.5691 0.0135 0.047 Uiso 1 1 calc R . .
C22 C 0.7948(2) 0.52025(9) 0.13047(16) 0.0358(5) Uani 1 1 d . . .
H22 H 0.8330 0.4887 0.1042 0.043 Uiso 1 1 calc R . .
C23 C 0.7481(2) 0.51981(8) 0.22299(15) 0.0283(4) Uani 1 1 d . . .
H23 H 0.7542 0.4872 0.2595 0.034 Uiso 1 1 calc R . .
C24 C 0.3809(2) 0.64099(8) 0.27346(16) 0.0287(4) Uani 1 1 d . . .
H24A H 0.3777 0.6652 0.2159 0.034 Uiso 1 1 calc R . .
H24B H 0.3104 0.6541 0.3164 0.034 Uiso 1 1 calc R . .
C25 C 0.3408(2) 0.58464(8) 0.23875(15) 0.0269(4) Uani 1 1 d . . .
C26 C 0.2373(2) 0.57624(9) 0.16098(16) 0.0334(5) Uani 1 1 d . . .
H26 H 0.1963 0.6059 0.1245 0.040 Uiso 1 1 calc R . .
C27 C 0.1951(2) 0.52414(10) 0.13764(17) 0.0394(5) Uani 1 1 d . . .
H27 H 0.1246 0.5176 0.0848 0.047 Uiso 1 1 calc R . .
C28 C 0.2560(2) 0.48175(10) 0.19151(18) 0.0405(6) Uani 1 1 d . . .
H28 H 0.2272 0.4457 0.1771 0.049 Uiso 1 1 calc R . .
C29 C 0.3596(2) 0.49273(9) 0.26682(17) 0.0340(5) Uani 1 1 d . . .
H29 H 0.4032 0.4635 0.3030 0.041 Uiso 1 1 calc R . .
N5 N 0.4211(3) 0.67573(11) 1.03054(19) 0.0623(6) Uani 1 1 d . . .
C30 C 0.4053(3) 0.65232(12) 0.9599(2) 0.0520(7) Uani 1 1 d . . .
C31 C 0.3861(5) 0.62219(15) 0.8685(3) 0.0900(12) Uani 1 1 d . . .
H31A H 0.2909 0.6287 0.8362 0.135 Uiso 1 1 calc R . .
H31B H 0.3981 0.5836 0.8824 0.135 Uiso 1 1 calc R . .
H31C H 0.4563 0.6339 0.8253 0.135 Uiso 1 1 calc R . .

loop_
_atom_site_aniso_label
_atom_site_aniso_U_11
_atom_site_aniso_U_22
_atom_site_aniso_U_33
_atom_site_aniso_U_23
_atom_site_aniso_U_13
_atom_site_aniso_U_12
Fe1 0.02187(14) 0.01678(14) 0.02662(15) 0.00178(11) 0.00379(10) 0.00139(11)
Cl1 0.0548(4) 0.0271(3) 0.0381(3) 0.0046(2) 0.0061(3) 0.0080(2)
O1 0.0347(8) 0.0225(7) 0.0411(9) 0.0080(6) 0.0101(7) 0.0073(6)
O2 0.0294(7) 0.0279(8) 0.0405(9) 0.0026(6) 0.0121(6) 0.0011(6)
O3 0.0675(12) 0.0538(11) 0.0272(9) 0.0100(7) 0.0158(8) 0.0358(9)
O4 0.0943(15) 0.0398(10) 0.0532(11) 0.0015(9) 0.0260(11) 0.0178(10)
O5 0.0949(16) 0.0708(14) 0.0428(11) 0.0206(10) 0.0135(10) 0.0352(12)
O6 0.0765(14) 0.0315(10) 0.0958(16) -0.0051(10) 0.0294(12) -0.0060(9)
O7 0.0603(13) 0.0637(13) 0.0683(14) -0.0087(11) -0.0067(10) -0.0006(10)
N1 0.0221(8) 0.0200(8) 0.0298(9) 0.0004(7) 0.0041(7) -0.0002(6)
N2 0.0236(8) 0.0243(8) 0.0296(9) -0.0011(7) 0.0060(7) 0.0006(7)
N3 0.0233(8) 0.0234(8) 0.0258(8) -0.0006(7) 0.0019(6) -0.0004(7)
N4 0.0251(8) 0.0233(8) 0.0325(9) -0.0009(7) 0.0041(7) -0.0017(7)
C1 0.0241(9) 0.0233(10) 0.0172(9) -0.0001(7) 0.0004(7) 0.0039(8)
C2 0.0281(10) 0.0248(10) 0.0253(10) 0.0018(8) 0.0041(8) 0.0059(8)
C3 0.0216(9) 0.0244(10) 0.0241(10) 0.0003(8) 0.0037(7) 0.0062(8)
C4 0.0210(9) 0.0257(10) 0.0274(10) 0.0003(8) 0.0050(8) 0.0023(8)
C5 0.0213(9) 0.0365(12) 0.0267(10) 0.0014(9) -0.0002(8) 0.0033(8)
C6 0.0269(10) 0.0354(12) 0.0344(12) 0.0101(9) 0.0015(9) 0.0089(9)
C7 0.0359(12) 0.0221(10) 0.0407(12) 0.0028(9) 0.0021(9) 0.0056(9)
C8 0.0297(10) 0.0265(10) 0.0291(11) -0.0033(8) 0.0000(8) 0.0069(8)
C9 0.0336(11) 0.0292(11) 0.0368(12) -0.0034(9) 0.0024(9) -0.0037(9)
C10 0.0526(15) 0.0490(15) 0.0467(15) 0.0209(12) -0.0052(12) 0.0104(12)
C11 0.0561(15) 0.0353(13) 0.0403(14) -0.0113(10) -0.0107(11) 0.0066(11)
C12 0.0300(10) 0.0182(9) 0.0350(11) -0.0012(8) 0.0062(9) 0.0027(8)
C13 0.0271(10) 0.0231(10) 0.0335(11) -0.0030(8) 0.0073(8) -0.0009(8)
C14 0.0424(13) 0.0274(12) 0.0495(14) -0.0105(10) 0.0017(11) 0.0013(10)
C15 0.0449(14) 0.0408(14) 0.0519(15) -0.0193(12) -0.0067(12) -0.0029(11)
C16 0.0297(11) 0.0457(14) 0.0366(12) -0.0074(10) -0.0023(9) 0.0030(10)
C17 0.0263(10) 0.0311(11) 0.0321(11) -0.0014(9) 0.0051(8) 0.0034(9)
C18 0.0289(10) 0.0218(10) 0.0331(11) 0.0041(8) 0.0079(8) -0.0018(8)
C19 0.0201(9) 0.0250(10) 0.0292(10) 0.0024(8) 0.0018(8) -0.0035(8)
C20 0.0388(12) 0.0292(11) 0.0313(11) 0.0054(9) 0.0063(9) -0.0026(9)
C21 0.0502(14) 0.0410(13) 0.0293(11) -0.0006(10) 0.0144(10) -0.0032(11)
C22 0.0441(13) 0.0309(12) 0.0342(12) -0.0037(9) 0.0128(10) 0.0021(10)
C23 0.0300(11) 0.0251(10) 0.0299(11) 0.0001(8) 0.0039(8) 0.0012(8)
C24 0.0246(10) 0.0255(10) 0.0356(11) 0.0027(9) 0.0014(8) 0.0033(8)
C25 0.0227(9) 0.0295(11) 0.0292(11) 0.0003(8) 0.0070(8) -0.0007(8)
C26 0.0300(11) 0.0415(13) 0.0287(11) 0.0000(9) 0.0024(9) 0.0017(9)
C27 0.0346(12) 0.0505(15) 0.0322(12) -0.0146(11) -0.0006(9) -0.0038(11)
C28 0.0416(13) 0.0341(12) 0.0460(14) -0.0141(11) 0.0056(11) -0.0076(10)
C29 0.0313(11) 0.0271(11) 0.0439(13) -0.0034(9) 0.0049(10) -0.0028(9)
N5 0.0684(17) 0.0628(16) 0.0549(15) 0.0093(13) 0.0023(13) 0.0024(13)
C30 0.0505(16) 0.0498(17) 0.0560(18) 0.0103(14) 0.0068(13) -0.0058(13)
C31 0.114(3) 0.077(3) 0.081(3) -0.020(2) 0.021(2) -0.018(2)

loop_
_atom_type_symbol
_atom_type_description
_atom_type_scat_dispersion_real
_atom_type_scat_dispersion_imag
_atom_type_scat_source
C C 0.0033 0.0016 'International Tables Vol C Tables 4.2.6.8 and 6.1.1.4'
H H 0.0000 0.0000 'International Tables Vol C Tables 4.2.6.8 and 6.1.1.4'
N N 0.0061 0.0033 'International Tables Vol C Tables 4.2.6.8 and 6.1.1.4'
O O 0.0106 0.0060 'International Tables Vol C Tables 4.2.6.8 and 6.1.1.4'
Cl Cl 0.1484 0.1585 'International Tables Vol C Tables 4.2.6.8 and 6.1.1.4'
Fe Fe 0.3463 0.8444 'International Tables Vol C Tables 4.2.6.8 and 6.1.1.4'

loop_
_geom_angle_atom_site_label_1
_geom_angle_atom_site_label_2
_geom_angle_atom_site_label_3
_geom_angle
_geom_angle_site_symmetry_1
_geom_angle_site_symmetry_3
_geom_angle_publ_flag
O1 Fe1 O2 104.09(6) . 3_666 ?
O1 Fe1 N2 99.26(6) . . ?
O2 Fe1 N2 82.32(6) 3_666 . ?
O1 Fe1 N4 108.45(6) . . ?
O2 Fe1 N4 85.81(6) 3_666 . ?
N2 Fe1 N4 151.78(6) . . ?
O1 Fe1 N3 88.07(6) . . ?
O2 Fe1 N3 165.75(6) 3_666 . ?
N2 Fe1 N3 103.33(6) . . ?
N4 Fe1 N3 83.24(6) . . ?
O1 Fe1 N1 163.53(6) . . ?
O2 Fe1 N1 91.19(6) 3_666 . ?
N2 Fe1 N1 76.40(6) . . ?
N4 Fe1 N1 78.35(6) . . ?
N3 Fe1 N1 77.70(6) . . ?
O5 Cl1 O6 109.38(14) . . ?
O5 Cl1 O7 109.05(14) . . ?
O6 Cl1 O7 108.22(13) . . ?
O5 Cl1 O4 109.85(12) . . ?
O6 Cl1 O4 110.00(12) . . ?
O7 Cl1 O4 110.31(13) . . ?
C1 O1 Fe1 146.17(13) . . ?
C1 O2 Fe1 145.48(13) . 3_666 ?
C24 N1 C12 112.09(15) . . ?
C24 N1 C18 111.95(16) . . ?
C12 N1 C18 109.16(15) . . ?
C24 N1 Fe1 109.48(11) . . ?
C12 N1 Fe1 106.48(12) . . ?
C18 N1 Fe1 107.43(11) . . ?
C17 N2 C13 117.95(18) . . ?
C17 N2 Fe1 126.30(14) . . ?
C13 N2 Fe1 115.46(13) . . ?
C23 N3 C19 118.28(17) . . ?
C23 N3 Fe1 125.54(13) . . ?
C19 N3 Fe1 114.89(13) . . ?
C25 N4 C29 118.40(18) . . ?
C25 N4 Fe1 116.09(13) . . ?
C29 N4 Fe1 124.94(14) . . ?
O2 C1 O1 128.26(18) . . ?
O2 C1 C2 114.99(17) . . ?
O1 C1 C2 116.63(17) . . ?
O3 C2 C3 123.81(18) . . ?
O3 C2 C1 118.33(17) . . ?
C3 C2 C1 117.52(16) . . ?
C4 C3 C8 120.94(18) . . ?
C4 C3 C2 119.81(17) . . ?
C8 C3 C2 119.22(17) . . ?
C5 C4 C3 118.47(19) . . ?
C5 C4 C9 119.60(18) . . ?
C3 C4 C9 121.90(18) . . ?
C6 C5 C4 121.76(19) . . ?
C6 C5 H5 119.1 . . ?
C4 C5 H5 119.1 . . ?
C5 C6 C7 118.61(19) . . ?
C5 C6 C10 120.8(2) . . ?
C7 C6 C10 120.6(2) . . ?
C8 C7 C6 121.9(2) . . ?
C8 C7 H7 119.0 . . ?
C6 C7 H7 119.0 . . ?
C7 C8 C3 118.25(19) . . ?
C7 C8 C11 119.68(19) . . ?
C3 C8 C11 122.05(18) . . ?
C4 C9 H9A 109.5 . . ?
C4 C9 H9B 109.5 . . ?
H9A C9 H9B 109.5 . . ?
C4 C9 H9C 109.5 . . ?
H9A C9 H9C 109.5 . . ?
H9B C9 H9C 109.5 . . ?
C4 C9 H9D 109.5 . . ?
H9A C9 H9D 141.1 . . ?
H9B C9 H9D 56.3 . . ?
H9C C9 H9D 56.3 . . ?
C4 C9 H9E 109.5 . . ?
H9A C9 H9E 56.3 . . ?
H9B C9 H9E 141.1 . . ?
H9C C9 H9E 56.3 . . ?
H9D C9 H9E 109.5 . . ?
C4 C9 H9F 109.5 . . ?
H9A C9 H9F 56.3 . . ?
H9B C9 H9F 56.3 . . ?
H9C C9 H9F 141.1 . . ?
H9D C9 H9F 109.5 . . ?
H9E C9 H9F 109.5 . . ?
C6 C10 H10A 109.5 . . ?
C6 C10 H10B 109.5 . . ?
H10A C10 H10B 109.5 . . ?
C6 C10 H10C 109.5 . . ?
H10A C10 H10C 109.5 . . ?
H10B C10 H10C 109.5 . . ?
C8 C11 H11A 109.5 . . ?
C8 C11 H11B 109.5 . . ?
H11A C11 H11B 109.5 . . ?
C8 C11 H11C 109.5 . . ?
H11A C11 H11C 109.5 . . ?
H11B C11 H11C 109.5 . . ?
N1 C12 C13 110.85(16) . . ?
N1 C12 H12A 109.5 . . ?
C13 C12 H12A 109.5 . . ?
N1 C12 H12B 109.5 . . ?
C13 C12 H12B 109.5 . . ?
H12A C12 H12B 108.1 . . ?
N2 C13 C14 121.8(2) . . ?
N2 C13 C12 116.40(17) . . ?
C14 C13 C12 121.67(19) . . ?
C15 C14 C13 118.9(2) . . ?
C15 C14 H14 120.5 . . ?
C13 C14 H14 120.5 . . ?
C14 C15 C16 119.7(2) . . ?
C14 C15 H15 120.1 . . ?
C16 C15 H15 120.1 . . ?
C17 C16 C15 118.1(2) . . ?
C17 C16 H16 121.0 . . ?
C15 C16 H16 121.0 . . ?
N2 C17 C16 123.5(2) . . ?
N2 C17 H17 118.3 . . ?
C16 C17 H17 118.3 . . ?
N1 C18 C19 112.36(16) . . ?
N1 C18 H18A 109.1 . . ?
C19 C18 H18A 109.1 . . ?
N1 C18 H18B 109.1 . . ?
C19 C18 H18B 109.1 . . ?
H18A C18 H18B 107.9 . . ?
N3 C19 C20 122.40(19) . . ?
N3 C19 C18 115.53(17) . . ?
C20 C19 C18 121.92(18) . . ?
C19 C20 C21 118.9(2) . . ?
C19 C20 H20 120.5 . . ?
C21 C20 H20 120.5 . . ?
C22 C21 C20 119.1(2) . . ?
C22 C21 H21 120.5 . . ?
C20 C21 H21 120.5 . . ?
C21 C22 C23 118.6(2) . . ?
C21 C22 H22 120.7 . . ?
C23 C22 H22 120.7 . . ?
N3 C23 C22 122.69(19) . . ?
N3 C23 H23 118.7 . . ?
C22 C23 H23 118.7 . . ?
N1 C24 C25 113.09(16) . . ?
N1 C24 H24A 109.0 . . ?
C25 C24 H24A 109.0 . . ?
N1 C24 H24B 109.0 . . ?
C25 C24 H24B 109.0 . . ?
H24A C24 H24B 107.8 . . ?
N4 C25 C26 121.86(19) . . ?
N4 C25 C24 116.94(17) . . ?
C26 C25 C24 121.01(19) . . ?
C27 C26 C25 118.9(2) . . ?
C27 C26 H26 120.5 . . ?
C25 C26 H26 120.5 . . ?
C28 C27 C26 119.6(2) . . ?
C28 C27 H27 120.2 . . ?
C26 C27 H27 120.2 . . ?
C27 C28 C29 118.6(2) . . ?
C27 C28 H28 120.7 . . ?
C29 C28 H28 120.7 . . ?
N4 C29 C28 122.6(2) . . ?
N4 C29 H29 118.7 . . ?
C28 C29 H29 118.7 . . ?
N5 C30 C31 179.5(4) . . ?
C30 C31 H31A 109.5 . . ?
C30 C31 H31B 109.5 . . ?
H31A C31 H31B 109.5 . . ?
C30 C31 H31C 109.5 . . ?
H31A C31 H31C 109.5 . . ?
H31B C31 H31C 109.5 . . ?

loop_
_geom_bond_atom_site_label_1
_geom_bond_atom_site_label_2
_geom_bond_distance
_geom_bond_site_symmetry_2
_geom_bond_publ_flag
Fe1 O1 2.0053(14) . ?
Fe1 O2 2.1522(14) 3_666 ?
Fe1 N2 2.1551(17) . ?
Fe1 N4 2.1574(17) . ?
Fe1 N3 2.2006(16) . ?
Fe1 N1 2.2289(16) . ?
Cl1 O5 1.4250(18) . ?
Cl1 O6 1.4297(19) . ?
Cl1 O7 1.432(2) . ?
Cl1 O4 1.4371(18) . ?
O1 C1 1.255(2) . ?
O2 C1 1.228(2) . ?
O2 Fe1 2.1523(14) 3_666 ?
O3 C2 1.205(2) . ?
N1 C24 1.480(2) . ?
N1 C12 1.483(3) . ?
N1 C18 1.485(2) . ?
N2 C17 1.342(3) . ?
N2 C13 1.351(3) . ?
N3 C23 1.339(3) . ?
N3 C19 1.345(2) . ?
N4 C25 1.343(3) . ?
N4 C29 1.353(3) . ?
C1 C2 1.540(3) . ?
C2 C3 1.495(3) . ?
C3 C4 1.400(3) . ?
C3 C8 1.406(3) . ?
C4 C5 1.392(3) . ?
C4 C9 1.507(3) . ?
C5 C6 1.385(3) . ?
C5 H5 0.9500 . ?
C6 C7 1.389(3) . ?
C6 C10 1.508(3) . ?
C7 C8 1.388(3) . ?
C7 H7 0.9500 . ?
C8 C11 1.509(3) . ?
C9 H9A 0.9800 . ?
C9 H9B 0.9800 . ?
C9 H9C 0.9800 . ?
C9 H9D 0.9800 . ?
C9 H9E 0.9800 . ?
C9 H9F 0.9800 . ?
C10 H10A 0.9800 . ?
C10 H10B 0.9800 . ?
C10 H10C 0.9800 . ?
C11 H11A 0.9800 . ?
C11 H11B 0.9800 . ?
C11 H11C 0.9800 . ?
C12 C13 1.508(3) . ?
C12 H12A 0.9900 . ?
C12 H12B 0.9900 . ?
C13 C14 1.387(3) . ?
C14 C15 1.377(3) . ?
C14 H14 0.9500 . ?
C15 C16 1.383(3) . ?
C15 H15 0.9500 . ?
C16 C17 1.375(3) . ?
C16 H16 0.9500 . ?
C17 H17 0.9500 . ?
C18 C19 1.507(3) . ?
C18 H18A 0.9900 . ?
C18 H18B 0.9900 . ?
C19 C20 1.378(3) . ?
C20 C21 1.387(3) . ?
C20 H20 0.9500 . ?
C21 C22 1.381(3) . ?
C21 H21 0.9500 . ?
C22 C23 1.384(3) . ?
C22 H22 0.9500 . ?
C23 H23 0.9500 . ?
C24 C25 1.513(3) . ?
C24 H24A 0.9900 . ?
C24 H24B 0.9900 . ?
C25 C26 1.391(3) . ?
C26 C27 1.382(3) . ?
C26 H26 0.9500 . ?
C27 C28 1.378(3) . ?
C27 H27 0.9500 . ?
C28 C29 1.379(3) . ?
C28 H28 0.9500 . ?
C29 H29 0.9500 . ?
N5 C30 1.126(4) . ?
C30 C31 1.453(5) . ?
C31 H31A 0.9800 . ?
C31 H31B 0.9800 . ?
C31 H31C 0.9800 . ?

loop_
_geom_torsion_atom_site_label_1
_geom_torsion_atom_site_label_2
_geom_torsion_atom_site_label_3
_geom_torsion_atom_site_label_4
_geom_torsion
_geom_torsion_site_symmetry_1
_geom_torsion_site_symmetry_2
_geom_torsion_site_symmetry_3
_geom_torsion_site_symmetry_4
_geom_torsion_publ_flag
O2 Fe1 O1 C1 48.4(2) 3_666 . . . ?
N2 Fe1 O1 C1 132.7(2) . . . . ?
N4 Fe1 O1 C1 -41.9(3) . . . . ?
N3 Fe1 O1 C1 -124.1(2) . . . . ?
N1 Fe1 O1 C1 -154.1(2) . . . . ?
O1 Fe1 N1 C24 130.9(2) . . . . ?
O2 Fe1 N1 C24 -70.81(13) 3_666 . . . ?
N2 Fe1 N1 C24 -152.62(14) . . . . ?
N4 Fe1 N1 C24 14.66(12) . . . . ?
N3 Fe1 N1 C24 100.19(13) . . . . ?
O1 Fe1 N1 C12 -107.7(2) . . . . ?
O2 Fe1 N1 C12 50.56(12) 3_666 . . . ?
N2 Fe1 N1 C12 -31.25(12) . . . . ?
N4 Fe1 N1 C12 136.03(13) . . . . ?
N3 Fe1 N1 C12 -138.44(13) . . . . ?
O1 Fe1 N1 C18 9.1(3) . . . . ?
O2 Fe1 N1 C18 167.41(12) 3_666 . . . ?
N2 Fe1 N1 C18 85.60(12) . . . . ?
N4 Fe1 N1 C18 -107.12(13) . . . . ?
N3 Fe1 N1 C18 -21.59(12) . . . . ?
O1 Fe1 N2 C17 -3.95(17) . . . . ?
O2 Fe1 N2 C17 99.16(17) 3_666 . . . ?
N4 Fe1 N2 C17 165.14(15) . . . . ?
N3 Fe1 N2 C17 -94.15(17) . . . . ?
N1 Fe1 N2 C17 -167.74(17) . . . . ?
O1 Fe1 N2 C13 -177.54(14) . . . . ?
O2 Fe1 N2 C13 -74.43(14) 3_666 . . . ?
N4 Fe1 N2 C13 -8.5(2) . . . . ?
N3 Fe1 N2 C13 92.26(14) . . . . ?
N1 Fe1 N2 C13 18.67(14) . . . . ?
O1 Fe1 N3 C23 24.96(16) . . . . ?
O2 Fe1 N3 C23 -123.9(2) 3_666 . . . ?
N2 Fe1 N3 C23 124.03(16) . . . . ?
N4 Fe1 N3 C23 -83.87(16) . . . . ?
N1 Fe1 N3 C23 -163.37(17) . . . . ?
O1 Fe1 N3 C19 -168.32(14) . . . . ?
O2 Fe1 N3 C19 42.8(3) 3_666 . . . ?
N2 Fe1 N3 C19 -69.26(14) . . . . ?
N4 Fe1 N3 C19 82.84(13) . . . . ?
N1 Fe1 N3 C19 3.34(13) . . . . ?
O1 Fe1 N4 C25 -165.38(13) . . . . ?
O2 Fe1 N4 C25 91.16(14) 3_666 . . . ?
N2 Fe1 N4 C25 26.0(2) . . . . ?
N3 Fe1 N4 C25 -79.70(14) . . . . ?
N1 Fe1 N4 C25 -0.92(14) . . . . ?
O1 Fe1 N4 C29 5.73(18) . . . . ?
O2 Fe1 N4 C29 -97.73(17) 3_666 . . . ?
N2 Fe1 N4 C29 -162.91(15) . . . . ?
N3 Fe1 N4 C29 91.41(17) . . . . ?
N1 Fe1 N4 C29 170.19(18) . . . . ?
Fe1 O2 C1 O1 -37.4(4) 3_666 . . . ?
Fe1 O2 C1 C2 146.78(18) 3_666 . . . ?
Fe1 O1 C1 O2 -26.8(4) . . . . ?
Fe1 O1 C1 C2 148.93(18) . . . . ?
O2 C1 C2 O3 122.3(2) . . . . ?
O1 C1 C2 O3 -54.1(3) . . . . ?
O2 C1 C2 C3 -51.3(2) . . . . ?
O1 C1 C2 C3 132.41(19) . . . . ?
O3 C2 C3 C4 125.0(2) . . . . ?
C1 C2 C3 C4 -61.8(2) . . . . ?
O3 C2 C3 C8 -56.9(3) . . . . ?
C1 C2 C3 C8 116.2(2) . . . . ?
C8 C3 C4 C5 -0.6(3) . . . . ?
C2 C3 C4 C5 177.42(18) . . . . ?
C8 C3 C4 C9 177.36(19) . . . . ?
C2 C3 C4 C9 -4.6(3) . . . . ?
C3 C4 C5 C6 -1.4(3) . . . . ?
C9 C4 C5 C6 -179.36(19) . . . . ?
C4 C5 C6 C7 1.8(3) . . . . ?
C4 C5 C6 C10 -178.5(2) . . . . ?
C5 C6 C7 C8 -0.2(3) . . . . ?
C10 C6 C7 C8 -180.0(2) . . . . ?
C6 C7 C8 C3 -1.7(3) . . . . ?
C6 C7 C8 C11 179.8(2) . . . . ?
C4 C3 C8 C7 2.1(3) . . . . ?
C2 C3 C8 C7 -175.98(18) . . . . ?
C4 C3 C8 C11 -179.4(2) . . . . ?
C2 C3 C8 C11 2.6(3) . . . . ?
C24 N1 C12 C13 159.65(16) . . . . ?
C18 N1 C12 C13 -75.7(2) . . . . ?
Fe1 N1 C12 C13 39.96(18) . . . . ?
C17 N2 C13 C14 1.1(3) . . . . ?
Fe1 N2 C13 C14 175.25(17) . . . . ?
C17 N2 C13 C12 -175.59(18) . . . . ?
Fe1 N2 C13 C12 -1.4(2) . . . . ?
N1 C12 C13 N2 -27.2(2) . . . . ?
N1 C12 C13 C14 156.1(2) . . . . ?
N2 C13 C14 C15 -2.0(3) . . . . ?
C12 C13 C14 C15 174.6(2) . . . . ?
C13 C14 C15 C16 1.0(4) . . . . ?
C14 C15 C16 C17 0.6(4) . . . . ?
C13 N2 C17 C16 0.7(3) . . . . ?
Fe1 N2 C17 C16 -172.75(16) . . . . ?
C15 C16 C17 N2 -1.6(3) . . . . ?
C24 N1 C18 C19 -83.5(2) . . . . ?
C12 N1 C18 C19 151.79(16) . . . . ?
Fe1 N1 C18 C19 36.71(18) . . . . ?
C23 N3 C19 C20 -0.2(3) . . . . ?
Fe1 N3 C19 C20 -167.97(16) . . . . ?
C23 N3 C19 C18 -175.84(17) . . . . ?
Fe1 N3 C19 C18 16.4(2) . . . . ?
N1 C18 C19 N3 -36.8(2) . . . . ?
N1 C18 C19 C20 147.55(19) . . . . ?
N3 C19 C20 C21 -0.6(3) . . . . ?
C18 C19 C20 C21 174.8(2) . . . . ?
C19 C20 C21 C22 0.8(3) . . . . ?
C20 C21 C22 C23 -0.3(3) . . . . ?
C19 N3 C23 C22 0.8(3) . . . . ?
Fe1 N3 C23 C22 167.12(16) . . . . ?
C21 C22 C23 N3 -0.6(3) . . . . ?
C12 N1 C24 C25 -143.49(17) . . . . ?
C18 N1 C24 C25 93.46(19) . . . . ?
Fe1 N1 C24 C25 -25.6(2) . . . . ?
C29 N4 C25 C26 -0.1(3) . . . . ?
Fe1 N4 C25 C26 171.61(15) . . . . ?
C29 N4 C25 C24 174.80(18) . . . . ?
Fe1 N4 C25 C24 -13.5(2) . . . . ?
N1 C24 C25 N4 26.9(3) . . . . ?
N1 C24 C25 C26 -158.16(18) . . . . ?
N4 C25 C26 C27 0.6(3) . . . . ?
C24 C25 C26 C27 -174.15(19) . . . . ?
C25 C26 C27 C28 0.0(3) . . . . ?
C26 C27 C28 C29 -1.0(3) . . . . ?
C25 N4 C29 C28 -0.9(3) . . . . ?
Fe1 N4 C29 C28 -171.84(17) . . . . ?
C27 C28 C29 N4 1.5(4) . . . . ?
